data_4001611
loop_
_publ_author_name
'Sykora, Richard E.'
'Deakin, Laura'
'Mar, Arthur'
'Skanthakumar, S.'
'Soderholm, L.'
'Albrecht-Schmitt, Thomas E.'

_publ_section_title
;
 Isolation of Intermediate-Valent Ce(III)/Ce(IV) Hydrolysis Products in
 the Preparation of Cerium Iodates:&#x00A0; Electronic and Structural
 Aspects of Ce2(IO3)6(OHx) (x&#x2248; 0 and 0.44)
;
_journal_issue 7
_journal_name_full 'Chemistry of Materials'
_journal_page_first 1343
_journal_paper_doi 10.1021/cm035147e
_journal_volume 16
_journal_year 2004
_chemical_formula_sum 'Ce2 I6 O19'
_chemical_formula_weight 1345.64
_chemical_name_systematic
; 
 ? 
;
_space_group_IT_number 62
_symmetry_cell_setting orthorhombic
_symmetry_space_group_name_Hall '-P 2ac 2n'
_symmetry_space_group_name_H-M 'P n m a'
_atom_sites_solution_hydrogens geom
_atom_sites_solution_primary direct
_atom_sites_solution_secondary difmap
_audit_creation_method SHELXL-97
_cell_angle_alpha 90.00
_cell_angle_beta 90.00
_cell_angle_gamma 90.00
_cell_formula_units_Z 4
_cell_length_a 6.8297(4)
_cell_length_b 16.6725(9)
_cell_length_c 14.2487(8)
_cell_measurement_reflns_used all
_cell_measurement_temperature 193(2)
_cell_measurement_theta_max 28.28
_cell_measurement_theta_min 1.88
_cell_volume 1622.47(16)
_computing_cell_refinement 'SMART, SAINT'
_computing_data_collection SMART
_computing_data_reduction SAINT
_computing_molecular_graphics 'SHELXP-97 (Sheldrick, 1997)'
_computing_publication_material 'SHELXCIF-97 (Sheldrick, 1997)'
_computing_structure_refinement 'SHELXL-97 (Sheldrick, 1997)'
_computing_structure_solution 'SHELXS-97 (Sheldrick, 1990)'
_diffrn_ambient_temperature 193(2)
_diffrn_measured_fraction_theta_full 1.000
_diffrn_measured_fraction_theta_max 1.000
_diffrn_measurement_device_type 'Bruker APEX'
_diffrn_measurement_method '0.3 wide w/ exposures'
_diffrn_radiation_monochromator graphite
_diffrn_radiation_source 'fine-focus sealed tube'
_diffrn_radiation_type MoK\a
_diffrn_radiation_wavelength 0.71073
_diffrn_reflns_av_R_equivalents 0.0302
_diffrn_reflns_av_sigmaI/netI 0.0193
_diffrn_reflns_limit_h_max 8
_diffrn_reflns_limit_h_min -9
_diffrn_reflns_limit_k_max 22
_diffrn_reflns_limit_k_min -22
_diffrn_reflns_limit_l_max 18
_diffrn_reflns_limit_l_min -19
_diffrn_reflns_number 15711
_diffrn_reflns_theta_full 28.28
_diffrn_reflns_theta_max 28.28
_diffrn_reflns_theta_min 1.88
_diffrn_standards_interval_count na
_diffrn_standards_interval_time na
_diffrn_standards_number na
_exptl_absorpt_coefficient_mu 17.060
_exptl_absorpt_correction_T_max '0.816417 ratio of min/max'
_exptl_absorpt_correction_T_min '0.816417 ratio of min/max'
_exptl_absorpt_correction_type 'analytical, multiscan (SADABS)'
_exptl_crystal_colour yellow
_exptl_crystal_density_diffrn 5.509
_exptl_crystal_density_meas ?
_exptl_crystal_density_method 'not measured'
_exptl_crystal_description prism
_exptl_crystal_F_000 2344
_exptl_crystal_size_max 0.230
_exptl_crystal_size_mid 0.110
_exptl_crystal_size_min 0.010
_refine_diff_density_max 1.070
_refine_diff_density_min -0.963
_refine_diff_density_rms 0.198
_refine_ls_extinction_coef 0.00046(3)
_refine_ls_extinction_expression Fc^*^=kFc[1+0.001xFc^2^\l^3^/sin(2\q)]^-1/4^
_refine_ls_extinction_method SHELXL
_refine_ls_goodness_of_fit_ref 1.180
_refine_ls_hydrogen_treatment mixed
_refine_ls_matrix_type full
_refine_ls_number_parameters 131
_refine_ls_number_reflns 2074
_refine_ls_number_restraints 0
_refine_ls_restrained_S_all 1.180
_refine_ls_R_factor_all 0.0174
_refine_ls_R_factor_gt 0.0160
_refine_ls_shift/su_max 0.003
_refine_ls_shift/su_mean 0.000
_refine_ls_structure_factor_coef Fsqd
_refine_ls_weighting_details 'calc w=1/[\s^2^(Fo^2^)+(0.0134P)^2^+3.7951P] where P=(Fo^2^+2Fc^2^)/3'
_refine_ls_weighting_scheme calc
_refine_ls_wR_factor_gt 0.0375
_refine_ls_wR_factor_ref 0.0380
_reflns_number_gt 1985
_reflns_number_total 2074
_reflns_threshold_expression >2sigma(I)
_cod_data_source_file cm035147esi20040205_090253.cif
_cod_data_source_block facefinal
_cod_depositor_comments
;
The following automatic conversions were performed:

'_exptl_crystal_density_meas' value 'nm' was changed to '?' - the
value is perceived as not measured.

Automatic conversion script
Id: cif_fix_values 3008 2015-01-20 13:52:24Z robertas 
;
_cod_original_sg_symbol_H-M Pmna
_cod_database_code 4001611

loop_
_symmetry_equiv_pos_as_xyz
'x, y, z'
'-x+1/2, -y, z+1/2'
'-x, y+1/2, -z'
'x+1/2, -y+1/2, -z+1/2'
'-x, -y, -z'
'x-1/2, y, -z-1/2'
'x, -y-1/2, z'
'-x-1/2, y-1/2, z-1/2'

loop_
_atom_site_label
_atom_site_type_symbol
_atom_site_fract_x
_atom_site_fract_y
_atom_site_fract_z
_atom_site_U_iso_or_equiv
_atom_site_adp_type
_atom_site_occupancy
_atom_site_symmetry_multiplicity
_atom_site_calc_flag
_atom_site_refinement_flags
Ce1 Ce 0.20511(3) 0.368442(11) 0.934308(13) 0.00823(6) Uani 1 1 d .
I1 I 0.17302(3) 0.595447(12) 0.854173(15) 0.00907(6) Uani 1 1 d .
I2 I 0.72414(3) 0.463394(12) 0.864872(15) 0.00846(6) Uani 1 1 d .
I3 I 0.41621(4) 0.2500 1.12847(2) 0.00963(7) Uani 1 2 d S
I4 I 0.22015(4) 0.2500 0.69965(2) 0.00822(7) Uani 1 2 d S
O1 O 0.0869(4) 0.49072(14) 0.85032(18) 0.0121(5) Uani 1 1 d .
O2 O 0.1066(4) 0.61558(16) 0.73409(17) 0.0150(5) Uani 1 1 d .
O3 O -0.0306(4) 0.63944(15) 0.91367(19) 0.0153(5) Uani 1 1 d .
O4 O 0.4691(4) 0.43479(15) 0.86677(18) 0.0135(5) Uani 1 1 d .
O5 O 0.7383(4) 0.50922(16) 0.97896(18) 0.0144(5) Uani 1 1 d .
O6 O 0.8405(4) 0.37039(14) 0.90266(18) 0.0109(5) Uani 1 1 d .
O7 O 0.4378(4) 0.33279(14) 1.04560(17) 0.0123(5) Uani 1 1 d .
O8 O 0.6679(5) 0.2500 1.1668(3) 0.0156(7) Uani 1 2 d S
O9 O 0.1625(4) 0.33441(15) 0.77698(18) 0.0118(5) Uani 1 1 d .
O10 O -0.0103(5) 0.2500 0.6390(2) 0.0131(7) Uani 1 2 d S
O11 O 0.1304(5) 0.2500 0.9487(2) 0.0105(7) Uani 1 2 d S

loop_
_atom_site_aniso_label
_atom_site_aniso_U_11
_atom_site_aniso_U_22
_atom_site_aniso_U_33
_atom_site_aniso_U_23
_atom_site_aniso_U_13
_atom_site_aniso_U_12
Ce1 0.00925(10) 0.00683(10) 0.00860(10) 0.00040(6) -0.00098(6) -0.00068(6)
I1 0.00878(11) 0.00890(11) 0.00954(11) -0.00025(7) 0.00004(7) -0.00107(7)
I2 0.00758(11) 0.00848(11) 0.00931(11) 0.00018(7) -0.00015(7) 0.00022(7)
I3 0.00968(14) 0.00923(14) 0.00997(15) 0.000 -0.00136(11) 0.000
I4 0.00806(14) 0.00786(14) 0.00873(15) 0.000 0.00034(10) 0.000
O1 0.0113(12) 0.0091(11) 0.0158(13) 0.0003(9) -0.0014(9) -0.0027(9)
O2 0.0210(13) 0.0154(13) 0.0087(12) 0.0019(10) -0.0005(10) -0.0001(10)
O3 0.0145(12) 0.0156(13) 0.0158(13) -0.0017(10) 0.0049(10) 0.0028(10)
O4 0.0087(11) 0.0151(12) 0.0168(13) -0.0005(10) 0.0022(10) -0.0026(9)
O5 0.0181(12) 0.0142(13) 0.0110(13) -0.0063(10) 0.0000(10) -0.0010(10)
O6 0.0096(11) 0.0083(11) 0.0149(13) 0.0004(9) -0.0013(10) 0.0026(8)
O7 0.0159(12) 0.0084(11) 0.0126(12) 0.0030(9) -0.0016(10) 0.0000(9)
O8 0.0112(17) 0.0157(18) 0.0199(19) 0.000 -0.0074(15) 0.000
O9 0.0139(12) 0.0112(12) 0.0102(12) -0.0018(9) 0.0006(9) 0.0030(9)
O10 0.0123(17) 0.0142(17) 0.0126(17) 0.000 -0.0047(14) 0.000
O11 0.0112(16) 0.0096(16) 0.0106(16) 0.000 0.0034(13) 0.000

loop_
_atom_type_symbol
_atom_type_description
_atom_type_scat_dispersion_real
_atom_type_scat_dispersion_imag
_atom_type_scat_source
O O 0.0106 0.0060 'International Tables Vol C Tables 4.2.6.8 and 6.1.1.4'
I I -0.4742 1.8119 'International Tables Vol C Tables 4.2.6.8 and 6.1.1.4'
Ce Ce -0.2486 2.6331 'International Tables Vol C Tables 4.2.6.8 and 6.1.1.4'

loop_
_geom_angle_atom_site_label_1
_geom_angle_atom_site_label_2
_geom_angle_atom_site_label_3
_geom_angle
_geom_angle_site_symmetry_1
_geom_angle_site_symmetry_3
O11 Ce1 O7 81.69(11) . .
O11 Ce1 O4 133.88(11) . .
O7 Ce1 O4 82.74(9) . .
O11 Ce1 O9 80.25(11) . .
O7 Ce1 O9 132.84(9) . .
O4 Ce1 O9 79.31(9) . .
O11 Ce1 O5 143.31(12) . 5_667
O7 Ce1 O5 75.96(9) . 5_667
O4 Ce1 O5 71.69(9) . 5_667
O9 Ce1 O5 135.85(9) . 5_667
O11 Ce1 O3 75.01(11) . 5_567
O7 Ce1 O3 73.64(9) . 5_567
O4 Ce1 O3 139.55(9) . 5_567
O9 Ce1 O3 140.22(9) . 5_567
O5 Ce1 O3 70.99(9) 5_667 5_567
O11 Ce1 O1 138.90(11) . .
O7 Ce1 O1 139.22(8) . .
O4 Ce1 O1 70.37(9) . .
O9 Ce1 O1 72.39(8) . .
O5 Ce1 O1 66.91(9) 5_667 .
O3 Ce1 O1 107.87(8) 5_567 .
O11 Ce1 O6 77.59(11) . 1_455
O7 Ce1 O6 142.96(8) . 1_455
O4 Ce1 O6 133.12(8) . 1_455
O9 Ce1 O6 73.07(9) . 1_455
O5 Ce1 O6 103.75(8) 5_667 1_455
O3 Ce1 O6 71.52(9) 5_567 1_455
O1 Ce1 O6 65.55(8) . 1_455
O11 Ce1 O10 63.66(10) . 6_657
O7 Ce1 O10 67.72(9) . 6_657
O4 Ce1 O10 70.25(8) . 6_657
O9 Ce1 O10 65.20(9) . 6_657
O5 Ce1 O10 129.68(9) 5_667 6_657
O3 Ce1 O10 126.09(8) 5_567 6_657
O1 Ce1 O10 125.98(8) . 6_657
O6 Ce1 O10 126.27(8) 1_455 6_657
O11 Ce1 Ce1 15.57(9) . 7_565
O7 Ce1 Ce1 75.17(6) . 7_565
O4 Ce1 Ce1 118.42(6) . 7_565
O9 Ce1 Ce1 75.91(6) . 7_565
O5 Ce1 Ce1 147.59(6) 5_667 7_565
O3 Ce1 Ce1 86.96(6) 5_567 7_565
O1 Ce1 Ce1 144.69(6) . 7_565
O6 Ce1 Ce1 90.73(5) 1_455 7_565
O10 Ce1 Ce1 48.17(5) 6_657 7_565
O3 I1 O2 100.27(12) . .
O3 I1 O1 98.89(12) . .
O2 I1 O1 93.89(12) . .
O5 I2 O4 98.66(12) . .
O5 I2 O6 94.07(12) . .
O4 I2 O6 101.02(11) . .
O8 I3 O7 96.84(12) . .
O8 I3 O7 96.84(12) . 7_565
O7 I3 O7 98.47(16) . 7_565
O10 I4 O9 95.81(11) . .
O10 I4 O9 95.81(11) . 7_565
O9 I4 O9 100.51(16) . 7_565
I1 O1 Ce1 130.96(12) . .
I1 O3 Ce1 140.19(14) . 5_567
I2 O4 Ce1 151.66(14) . .
I2 O5 Ce1 146.05(14) . 5_667
I2 O6 Ce1 119.48(11) . 1_655
I3 O7 Ce1 125.51(12) . .
I4 O9 Ce1 137.68(13) . .
I4 O10 Ce1 138.17(4) . 4_456
I4 O10 Ce1 138.17(4) . 6_557
Ce1 O10 Ce1 83.66(9) 4_456 6_557
Ce1 O11 Ce1 148.86(18) . 7_565

loop_
_geom_bond_atom_site_label_1
_geom_bond_atom_site_label_2
_geom_bond_distance
_geom_bond_site_symmetry_2
Ce1 O11 2.0500(10) .
Ce1 O7 2.323(2) .
Ce1 O4 2.324(2) .
Ce1 O9 2.331(3) .
Ce1 O5 2.416(3) 5_667
Ce1 O3 2.476(3) 5_567
Ce1 O1 2.498(2) .
Ce1 O6 2.531(2) 1_455
Ce1 O10 2.961(3) 6_657
Ce1 Ce1 3.9494(4) 7_565
I1 O3 1.786(2) .
I1 O2 1.802(2) .
I1 O1 1.843(2) .
I2 O5 1.799(3) .
I2 O4 1.806(2) .
I2 O6 1.824(2) .
I3 O8 1.803(4) .
I3 O7 1.822(2) .
I3 O7 1.822(2) 7_565
I4 O10 1.796(4) .
I4 O9 1.830(2) .
I4 O9 1.830(2) 7_565
O3 Ce1 2.476(3) 5_567
O5 Ce1 2.416(3) 5_667
O6 Ce1 2.531(2) 1_655
O10 Ce1 2.961(3) 4_456
O10 Ce1 2.961(3) 6_557
O11 Ce1 2.0500(9) 7_565
